data_7706812
loop_
_publ_author_name
'Wei\&s, Sebastian'
'Widemann, Max'
'Eichele, Klaus'
'Schubert, Hartmut'
'Wesemann, Lars'

_publ_section_title
;
 Low valent lead and tin hydrides in reactions with heteroallenes.
;
_journal_issue 14
_journal_name_full 'Dalton transactions (Cambridge, England : 2003)'
_journal_page_first 4952
_journal_page_last 4958
_journal_paper_doi 10.1039/d1dt00542a
_journal_volume 50
_journal_year 2021
_chemical_formula_sum 'C49 H72 N2 Sn'
_chemical_formula_weight 807.77
_space_group_crystal_system monoclinic
_space_group_IT_number 14
_space_group_name_Hall '-P 2ybc'
_space_group_name_H-M_alt 'P 1 21/c 1'
_atom_sites_solution_hydrogens geom
_audit_creation_method SHELXL-2018/1
_audit_update_record
;
2021-03-08 deposited with the CCDC.	2021-03-09 downloaded from the CCDC.
;
_cell_angle_alpha 90
_cell_angle_beta 97.061(3)
_cell_angle_gamma 90
_cell_formula_units_Z 4
_cell_length_a 13.0631(8)
_cell_length_b 20.0701(12)
_cell_length_c 17.0055(11)
_cell_measurement_reflns_used 9457
_cell_measurement_temperature 100(2)
_cell_measurement_theta_max 27.78
_cell_measurement_theta_min 2.33
_cell_volume 4424.6(5)
_computing_cell_refinement 'Bruker SAINT'
_computing_data_collection 'Bruker APEX2'
_computing_data_reduction 'Bruker SAINT'
_computing_molecular_graphics mercury
_computing_publication_material Platon,Wingx,Shelxle
_computing_structure_refinement 'SHELXL-2018/1 (Sheldrick, 2018)'
_computing_structure_solution 'SHELXS-97 (Sheldrick 2008)'
_diffrn_ambient_temperature 100(2)
_diffrn_measured_fraction_theta_full 1.000
_diffrn_measured_fraction_theta_max 0.995
_diffrn_measurement_device_type 'Bruker APEX-II CCD'
_diffrn_measurement_method '\f and \w scans'
_diffrn_radiation_type MoK\a
_diffrn_radiation_wavelength 0.71073
_diffrn_reflns_av_R_equivalents 0.0323
_diffrn_reflns_av_unetI/netI 0.0146
_diffrn_reflns_Laue_measured_fraction_full 1.000
_diffrn_reflns_Laue_measured_fraction_max 0.995
_diffrn_reflns_limit_h_max 17
_diffrn_reflns_limit_h_min -17
_diffrn_reflns_limit_k_max 26
_diffrn_reflns_limit_k_min -25
_diffrn_reflns_limit_l_max 22
_diffrn_reflns_limit_l_min -22
_diffrn_reflns_number 153505
_diffrn_reflns_point_group_measured_fraction_full 1.000
_diffrn_reflns_point_group_measured_fraction_max 0.995
_diffrn_reflns_theta_full 25.242
_diffrn_reflns_theta_max 27.866
_diffrn_reflns_theta_min 1.577
_exptl_absorpt_coefficient_mu 0.611
_exptl_absorpt_correction_T_max 0.7456
_exptl_absorpt_correction_T_min 0.6521
_exptl_absorpt_correction_type multi-scan
_exptl_absorpt_process_details 'SADABS V2008/1 (Bruker AXS)'
_exptl_crystal_colour colorless
_exptl_crystal_density_diffrn 1.213
_exptl_crystal_description prism
_exptl_crystal_F_000 1720
_exptl_crystal_size_max 0.22
_exptl_crystal_size_mid 0.20
_exptl_crystal_size_min 0.18
_refine_diff_density_max 1.199
_refine_diff_density_min -0.538
_refine_diff_density_rms 0.059
_refine_ls_extinction_method none
_refine_ls_goodness_of_fit_ref 1.019
_refine_ls_hydrogen_treatment constr
_refine_ls_matrix_type full
_refine_ls_number_parameters 481
_refine_ls_number_reflns 10495
_refine_ls_number_restraints 0
_refine_ls_restrained_S_all 1.019
_refine_ls_R_factor_all 0.0278
_refine_ls_R_factor_gt 0.0239
_refine_ls_shift/su_max 0.002
_refine_ls_shift/su_mean 0.000
_refine_ls_structure_factor_coef Fsqd
_refine_ls_weighting_details 'w=1/[\s^2^(Fo^2^)+(0.0267P)^2^+3.9036P] where P=(Fo^2^+2Fc^2^)/3'
_refine_ls_weighting_scheme calc
_refine_ls_wR_factor_gt 0.0585
_refine_ls_wR_factor_ref 0.0608
_reflns_Friedel_coverage 0.000
_reflns_number_gt 9547
_reflns_number_total 10495
_reflns_threshold_expression 'I > 2\s(I)'
_cod_data_source_file d1dt00542a2.cif
_cod_data_source_block MW23_0ma
_cod_depositor_comments 'Adding full bibliography for 7706807--7706812.cif.'
_cod_original_sg_symbol_H-M 'P 21/c'
_cod_database_code 7706812
_shelx_shelxl_version_number 2018/1
_shelx_space_group_comment
;
The symmetry employed for this shelxl refinement is uniquely defined
by the following loop, which should always be used as a source of
symmetry information in preference to the above space-group names.
They are only intended as comments.
;

loop_
_space_group_symop_operation_xyz
'x, y, z'
'-x, y+1/2, -z+1/2'
'-x, -y, -z'
'x, -y-1/2, z-1/2'

loop_
_atom_site_label
_atom_site_type_symbol
_atom_site_fract_x
_atom_site_fract_y
_atom_site_fract_z
_atom_site_U_iso_or_equiv
_atom_site_adp_type
_atom_site_occupancy
_atom_site_site_symmetry_order
_atom_site_calc_flag
_atom_site_refinement_flags_posn
_atom_site_refinement_flags_adp
_atom_site_refinement_flags_occupancy
_atom_site_disorder_assembly
_atom_site_disorder_group
Sn1 Sn 0.29064(2) 0.17260(2) 0.24549(2) 0.01271(3) Uani 1 1 d . . . . .
N1 N 0.15033(9) 0.22779(6) 0.19552(7) 0.0155(2) Uani 1 1 d . . . . .
C1 C 0.04333(11) 0.23668(7) 0.21117(9) 0.0157(3) Uani 1 1 d . . . . .
H11 H 0.011041 0.191446 0.209596 0.019 Uiso 1 1 calc R U . . .
C2 C 0.03735(12) 0.26496(8) 0.29381(10) 0.0224(3) Uani 1 1 d . . . . .
H2 H 0.069854 0.309590 0.297899 0.027 Uiso 1 1 calc R U . . .
H1 H 0.076293 0.235708 0.333760 0.027 Uiso 1 1 calc R U . . .
C3 C -0.07440(14) 0.27056(10) 0.31146(12) 0.0320(4) Uani 1 1 d . . . . .
H3 H -0.104326 0.225402 0.313950 0.038 Uiso 1 1 calc R U . . .
H10 H -0.075893 0.292074 0.363690 0.038 Uiso 1 1 calc R U . . .
C4 C -0.13897(14) 0.31108(10) 0.24806(13) 0.0331(4) Uani 1 1 d . . . . .
H5 H -0.114192 0.357738 0.249957 0.040 Uiso 1 1 calc R U . . .
H4 H -0.211757 0.311203 0.258804 0.040 Uiso 1 1 calc R U . . .
C5 C -0.13263(12) 0.28247(9) 0.16589(12) 0.0298(4) Uani 1 1 d . . . . .
H6 H -0.172962 0.310775 0.125639 0.036 Uiso 1 1 calc R U . . .
H7 H -0.163005 0.237216 0.162440 0.036 Uiso 1 1 calc R U . . .
C6 C -0.02083(12) 0.27907(8) 0.14868(10) 0.0224(3) Uani 1 1 d . . . . .
H9 H 0.008295 0.324608 0.148744 0.027 Uiso 1 1 calc R U . . .
H8 H -0.018121 0.259465 0.095552 0.027 Uiso 1 1 calc R U . . .
C7 C 0.20613(11) 0.27790(7) 0.17375(9) 0.0159(3) Uani 1 1 d . . . . .
H23 H 0.177588 0.320460 0.159939 0.019 Uiso 1 1 calc R U . . .
N2 N 0.30440(9) 0.26408(6) 0.17276(7) 0.0152(2) Uani 1 1 d . . . . .
C9 C 0.38347(11) 0.31400(7) 0.16277(9) 0.0164(3) Uani 1 1 d . . . . .
H22 H 0.410549 0.305089 0.111282 0.020 Uiso 1 1 calc R U . . .
C10 C 0.34369(11) 0.38582(7) 0.16129(9) 0.0179(3) Uani 1 1 d . . . . .
H21 H 0.291483 0.392031 0.114507 0.021 Uiso 1 1 calc R U . . .
H20 H 0.309839 0.394163 0.209335 0.021 Uiso 1 1 calc R U . . .
C11 C 0.43118(12) 0.43608(8) 0.15792(10) 0.0211(3) Uani 1 1 d . . . . .
H19 H 0.460075 0.431073 0.107085 0.025 Uiso 1 1 calc R U . . .
H12 H 0.403516 0.481866 0.160247 0.025 Uiso 1 1 calc R U . . .
C12 C 0.51634(12) 0.42571(8) 0.22635(10) 0.0207(3) Uani 1 1 d . . . . .
H18 H 0.488766 0.433815 0.277184 0.025 Uiso 1 1 calc R U . . .
H17 H 0.572743 0.457949 0.222059 0.025 Uiso 1 1 calc R U . . .
C13 C 0.55850(12) 0.35487(8) 0.22519(10) 0.0215(3) Uani 1 1 d . . . . .
H13 H 0.590329 0.347759 0.175950 0.026 Uiso 1 1 calc R U . . .
H14 H 0.612454 0.348427 0.270778 0.026 Uiso 1 1 calc R U . . .
C14 C 0.47213(11) 0.30434(8) 0.22952(10) 0.0194(3) Uani 1 1 d . . . . .
H15 H 0.445259 0.308738 0.281224 0.023 Uiso 1 1 calc R U . . .
H16 H 0.500359 0.258778 0.226266 0.023 Uiso 1 1 calc R U . . .
C15 C 0.28700(10) 0.08462(7) 0.16480(8) 0.0115(3) Uani 1 1 d . . . . .
C16 C 0.35801(10) 0.07178(7) 0.11055(8) 0.0125(3) Uani 1 1 d . . . . .
C17 C 0.36500(11) 0.00820(7) 0.07792(9) 0.0165(3) Uani 1 1 d . . . . .
H49 H 0.413344 0.000247 0.041571 0.020 Uiso 1 1 calc R U . . .
C18 C 0.30251(12) -0.04333(7) 0.09780(9) 0.0176(3) Uani 1 1 d . . . . .
H48 H 0.308529 -0.086453 0.075805 0.021 Uiso 1 1 calc R U . . .
C19 C 0.23094(11) -0.03140(7) 0.15021(9) 0.0158(3) Uani 1 1 d . . . . .
H47 H 0.187100 -0.066383 0.163359 0.019 Uiso 1 1 calc R U . . .
C20 C 0.22297(10) 0.03159(7) 0.18368(8) 0.0122(3) Uani 1 1 d . . . . .
C21 C 0.14066(10) 0.04432(7) 0.23663(8) 0.0122(3) Uani 1 1 d . . . . .
C22 C 0.16479(10) 0.04881(7) 0.31964(8) 0.0131(3) Uani 1 1 d . . . . .
C23 C 0.27063(11) 0.02881(7) 0.36041(8) 0.0146(3) Uani 1 1 d . . . . .
H24 H 0.322076 0.036696 0.322455 0.018 Uiso 1 1 calc R U . . .
C24 C 0.26903(12) -0.04607(8) 0.37821(10) 0.0208(3) Uani 1 1 d . . . . .
H25 H 0.215912 -0.055407 0.412681 0.031 Uiso 1 1 calc R U . . .
H27 H 0.336552 -0.059793 0.404812 0.031 Uiso 1 1 calc R U . . .
H26 H 0.253622 -0.070842 0.328504 0.031 Uiso 1 1 calc R U . . .
C25 C 0.30599(12) 0.06727(8) 0.43647(9) 0.0207(3) Uani 1 1 d . . . . .
H30 H 0.302123 0.115215 0.425607 0.031 Uiso 1 1 calc R U . . .
H29 H 0.377305 0.055067 0.455771 0.031 Uiso 1 1 calc R U . . .
H28 H 0.261222 0.056185 0.476793 0.031 Uiso 1 1 calc R U . . .
C26 C 0.08681(11) 0.06450(7) 0.36608(8) 0.0150(3) Uani 1 1 d . . . . .
H46 H 0.103913 0.068673 0.421793 0.018 Uiso 1 1 calc R U . . .
C27 C -0.01468(11) 0.07415(7) 0.33331(9) 0.0150(3) Uani 1 1 d . . . . .
C28 C -0.10110(11) 0.08840(8) 0.38329(9) 0.0188(3) Uani 1 1 d . . . . .
H34 H -0.151307 0.118587 0.351640 0.023 Uiso 1 1 calc R U . . .
C29 C -0.06559(14) 0.12374(10) 0.46139(10) 0.0298(4) Uani 1 1 d . . . . .
H33 H -0.022268 0.093544 0.496470 0.045 Uiso 1 1 calc R U . . .
H31 H -0.125910 0.136859 0.486780 0.045 Uiso 1 1 calc R U . . .
H32 H -0.025788 0.163495 0.451046 0.045 Uiso 1 1 calc R U . . .
C30 C -0.15843(13) 0.02403(9) 0.39753(11) 0.0288(4) Uani 1 1 d . . . . .
H35 H -0.183135 0.003299 0.346532 0.043 Uiso 1 1 calc R U . . .
H37 H -0.217309 0.034139 0.426086 0.043 Uiso 1 1 calc R U . . .
H36 H -0.111637 -0.006654 0.429094 0.043 Uiso 1 1 calc R U . . .
C31 C -0.03794(11) 0.06669(7) 0.25179(9) 0.0157(3) Uani 1 1 d . . . . .
H45 H -0.107496 0.071733 0.228693 0.019 Uiso 1 1 calc R U . . .
C32 C 0.03707(11) 0.05206(7) 0.20267(8) 0.0140(3) Uani 1 1 d . . . . .
C33 C 0.00354(11) 0.04184(8) 0.11445(9) 0.0171(3) Uani 1 1 d . . . . .
H44 H 0.066813 0.032759 0.088544 0.021 Uiso 1 1 calc R U . . .
C34 C -0.04971(14) 0.10283(9) 0.07434(10) 0.0272(4) Uani 1 1 d . . . . .
H39 H -0.110335 0.114148 0.100345 0.041 Uiso 1 1 calc R U . . .
H38 H -0.071318 0.092967 0.018318 0.041 Uiso 1 1 calc R U . . .
H40 H -0.001662 0.140526 0.078615 0.041 Uiso 1 1 calc R U . . .
C35 C -0.06647(13) -0.01946(9) 0.10210(10) 0.0264(3) Uani 1 1 d . . . . .
H41 H -0.029559 -0.058645 0.125332 0.040 Uiso 1 1 calc R U . . .
H42 H -0.085959 -0.026736 0.045245 0.040 Uiso 1 1 calc R U . . .
H43 H -0.128687 -0.012198 0.127817 0.040 Uiso 1 1 calc R U . . .
C36 C 0.42444(10) 0.12587(7) 0.08270(8) 0.0135(3) Uani 1 1 d . . . . .
C37 C 0.52493(11) 0.13716(7) 0.12010(8) 0.0137(3) Uani 1 1 d . . . . .
C38 C 0.58428(11) 0.18719(7) 0.09085(9) 0.0158(3) Uani 1 1 d . . . . .
H50 H 0.652024 0.195049 0.116413 0.019 Uiso 1 1 calc R U . . .
C39 C 0.54757(11) 0.22585(7) 0.02562(9) 0.0156(3) Uani 1 1 d . . . . .
C40 C 0.44860(11) 0.21272(8) -0.01169(9) 0.0193(3) Uani 1 1 d . . . . .
H58 H 0.422568 0.238284 -0.056770 0.023 Uiso 1 1 calc R U . . .
C41 C 0.38656(11) 0.16307(8) 0.01524(9) 0.0193(3) Uani 1 1 d . . . . .
C42 C 0.28050(12) 0.14809(9) -0.03049(10) 0.0266(4) Uani 1 1 d . . . . .
H51 H 0.258316 0.103559 -0.012327 0.032 Uiso 1 1 calc R U . . .
C43 C 0.20078(14) 0.19818(14) -0.01183(12) 0.0449(6) Uani 1 1 d . . . . .
H54 H 0.222255 0.242943 -0.025999 0.067 Uiso 1 1 calc R U . . .
H53 H 0.194130 0.196662 0.044917 0.067 Uiso 1 1 calc R U . . .
H52 H 0.134198 0.187472 -0.042296 0.067 Uiso 1 1 calc R U . . .
C44 C 0.28438(13) 0.14332(8) -0.11920(10) 0.0253(3) Uani 1 1 d . . . . .
H55 H 0.218892 0.125441 -0.144963 0.038 Uiso 1 1 calc R U . . .
H56 H 0.340881 0.113704 -0.129483 0.038 Uiso 1 1 calc R U . . .
H57 H 0.295867 0.187736 -0.140390 0.038 Uiso 1 1 calc R U . . .
C45 C 0.61709(12) 0.27846(8) -0.00430(9) 0.0186(3) Uani 1 1 d . . . . .
H59 H 0.666251 0.293397 0.042086 0.022 Uiso 1 1 calc R U . . .
C46 C 0.55929(14) 0.33987(8) -0.03815(10) 0.0249(3) Uani 1 1 d . . . . .
H62 H 0.515061 0.327808 -0.086844 0.037 Uiso 1 1 calc R U . . .
H61 H 0.608893 0.373915 -0.050088 0.037 Uiso 1 1 calc R U . . .
H60 H 0.516675 0.357442 0.000666 0.037 Uiso 1 1 calc R U . . .
C47 C 0.68139(14) 0.24830(9) -0.06478(12) 0.0326(4) Uani 1 1 d . . . . .
H64 H 0.723887 0.211972 -0.039952 0.049 Uiso 1 1 calc R U . . .
H65 H 0.726099 0.282708 -0.083146 0.049 Uiso 1 1 calc R U . . .
H63 H 0.635358 0.230907 -0.109972 0.049 Uiso 1 1 calc R U . . .
C48 C 0.57242(11) 0.09307(7) 0.18776(9) 0.0156(3) Uani 1 1 d . . . . .
H72 H 0.515184 0.068366 0.208898 0.019 Uiso 1 1 calc R U . . .
C49 C 0.63077(14) 0.13208(8) 0.25604(10) 0.0266(4) Uani 1 1 d . . . . .
H68 H 0.688920 0.155534 0.237242 0.040 Uiso 1 1 calc R U . . .
H67 H 0.656624 0.101283 0.298616 0.040 Uiso 1 1 calc R U . . .
H66 H 0.584266 0.164510 0.276132 0.040 Uiso 1 1 calc R U . . .
C50 C 0.64406(14) 0.04179(8) 0.15679(10) 0.0260(3) Uani 1 1 d . . . . .
H69 H 0.604508 0.013745 0.116764 0.039 Uiso 1 1 calc R U . . .
H70 H 0.674832 0.013875 0.200748 0.039 Uiso 1 1 calc R U . . .
H71 H 0.698792 0.064840 0.132979 0.039 Uiso 1 1 calc R U . . .

loop_
_atom_site_aniso_label
_atom_site_aniso_U_11
_atom_site_aniso_U_22
_atom_site_aniso_U_33
_atom_site_aniso_U_23
_atom_site_aniso_U_13
_atom_site_aniso_U_12
Sn1 0.01339(5) 0.01028(5) 0.01418(5) -0.00008(3) 0.00060(3) 0.00013(3)
N1 0.0135(6) 0.0140(6) 0.0193(6) 0.0008(5) 0.0028(5) 0.0020(4)
C1 0.0115(6) 0.0153(6) 0.0198(7) -0.0013(5) 0.0007(5) 0.0002(5)
C2 0.0187(7) 0.0274(8) 0.0214(8) -0.0033(6) 0.0039(6) 0.0033(6)
C3 0.0253(9) 0.0375(10) 0.0360(10) -0.0018(8) 0.0145(8) 0.0062(7)
C4 0.0180(8) 0.0317(9) 0.0512(12) -0.0025(8) 0.0102(8) 0.0075(7)
C5 0.0155(7) 0.0292(9) 0.0425(11) 0.0001(8) -0.0049(7) 0.0044(6)
C6 0.0192(7) 0.0229(8) 0.0240(8) 0.0010(6) -0.0015(6) 0.0039(6)
C7 0.0179(7) 0.0133(6) 0.0162(7) 0.0005(5) 0.0005(5) 0.0019(5)
N2 0.0155(6) 0.0116(5) 0.0186(6) 0.0007(5) 0.0024(5) -0.0003(4)
C9 0.0161(7) 0.0122(6) 0.0212(7) 0.0001(5) 0.0044(6) -0.0021(5)
C10 0.0182(7) 0.0135(7) 0.0216(8) 0.0027(6) 0.0012(6) 0.0002(5)
C11 0.0230(8) 0.0147(7) 0.0263(8) 0.0021(6) 0.0061(6) -0.0020(6)
C12 0.0192(7) 0.0164(7) 0.0271(8) -0.0028(6) 0.0056(6) -0.0037(6)
C13 0.0154(7) 0.0194(7) 0.0300(9) -0.0002(6) 0.0044(6) -0.0009(6)
C14 0.0152(7) 0.0153(7) 0.0275(8) 0.0029(6) 0.0024(6) 0.0011(5)
C15 0.0111(6) 0.0116(6) 0.0116(6) 0.0018(5) 0.0007(5) 0.0004(5)
C16 0.0105(6) 0.0161(6) 0.0106(6) 0.0029(5) 0.0005(5) 0.0002(5)
C17 0.0145(6) 0.0217(7) 0.0139(7) -0.0020(5) 0.0047(5) 0.0022(5)
C18 0.0209(7) 0.0140(7) 0.0180(7) -0.0046(5) 0.0027(6) 0.0009(5)
C19 0.0172(7) 0.0132(6) 0.0172(7) 0.0004(5) 0.0024(5) -0.0030(5)
C20 0.0116(6) 0.0143(6) 0.0106(6) 0.0011(5) 0.0010(5) -0.0002(5)
C21 0.0122(6) 0.0114(6) 0.0133(7) 0.0000(5) 0.0031(5) -0.0028(5)
C22 0.0124(6) 0.0125(6) 0.0143(7) 0.0008(5) 0.0015(5) -0.0028(5)
C23 0.0131(6) 0.0171(7) 0.0137(7) 0.0022(5) 0.0015(5) -0.0003(5)
C24 0.0214(7) 0.0187(7) 0.0224(8) 0.0049(6) 0.0036(6) 0.0015(6)
C25 0.0184(7) 0.0257(8) 0.0169(7) -0.0004(6) -0.0019(6) -0.0039(6)
C26 0.0163(7) 0.0180(7) 0.0109(6) 0.0001(5) 0.0024(5) -0.0016(5)
C27 0.0140(6) 0.0168(7) 0.0150(7) 0.0012(5) 0.0057(5) -0.0012(5)
C28 0.0153(7) 0.0266(8) 0.0155(7) 0.0022(6) 0.0055(5) 0.0033(6)
C29 0.0247(8) 0.0462(11) 0.0195(8) -0.0065(7) 0.0071(7) 0.0066(7)
C30 0.0218(8) 0.0355(9) 0.0318(9) 0.0095(7) 0.0138(7) 0.0005(7)
C31 0.0114(6) 0.0203(7) 0.0154(7) 0.0012(5) 0.0014(5) -0.0022(5)
C32 0.0140(6) 0.0159(6) 0.0122(7) 0.0005(5) 0.0017(5) -0.0034(5)
C33 0.0151(7) 0.0248(7) 0.0114(7) -0.0019(6) 0.0014(5) -0.0014(6)
C34 0.0346(9) 0.0316(9) 0.0145(8) 0.0007(6) -0.0005(6) 0.0044(7)
C35 0.0268(8) 0.0315(9) 0.0209(8) -0.0088(7) 0.0023(6) -0.0071(7)
C36 0.0113(6) 0.0169(7) 0.0131(7) 0.0016(5) 0.0046(5) 0.0002(5)
C37 0.0128(6) 0.0149(6) 0.0133(7) 0.0001(5) 0.0018(5) 0.0016(5)
C38 0.0120(6) 0.0183(7) 0.0167(7) 0.0004(5) 0.0003(5) -0.0014(5)
C39 0.0147(7) 0.0171(7) 0.0155(7) 0.0011(5) 0.0044(5) -0.0016(5)
C40 0.0157(7) 0.0254(8) 0.0166(7) 0.0085(6) 0.0013(6) -0.0013(6)
C41 0.0121(7) 0.0280(8) 0.0176(7) 0.0070(6) 0.0013(5) -0.0026(6)
C42 0.0159(7) 0.0375(9) 0.0253(9) 0.0153(7) -0.0017(6) -0.0080(7)
C43 0.0189(9) 0.0906(18) 0.0240(10) -0.0183(10) -0.0020(7) 0.0104(10)
C44 0.0221(8) 0.0234(8) 0.0287(9) -0.0048(7) -0.0039(6) 0.0000(6)
C45 0.0171(7) 0.0194(7) 0.0191(7) 0.0028(6) 0.0018(6) -0.0054(6)
C46 0.0289(9) 0.0208(8) 0.0254(9) 0.0046(6) 0.0055(7) -0.0026(6)
C47 0.0311(9) 0.0237(8) 0.0476(12) 0.0035(8) 0.0237(8) -0.0042(7)
C48 0.0133(6) 0.0171(7) 0.0161(7) 0.0033(5) -0.0002(5) 0.0004(5)
C49 0.0364(9) 0.0227(8) 0.0180(8) 0.0010(6) -0.0076(7) 0.0043(7)
C50 0.0293(9) 0.0236(8) 0.0246(8) 0.0015(6) 0.0019(7) 0.0107(7)

loop_
_atom_type_symbol
_atom_type_description
_atom_type_scat_dispersion_real
_atom_type_scat_dispersion_imag
_atom_type_scat_source
C C 0.0033 0.0016 'International Tables Vol C Tables 4.2.6.8 and 6.1.1.4'
H H 0.0000 0.0000 'International Tables Vol C Tables 4.2.6.8 and 6.1.1.4'
N N 0.0061 0.0033 'International Tables Vol C Tables 4.2.6.8 and 6.1.1.4'
Sn Sn -0.6537 1.4246 'International Tables Vol C Tables 4.2.6.8 and 6.1.1.4'

loop_
_geom_angle_atom_site_label_1
_geom_angle_atom_site_label_2
_geom_angle_atom_site_label_3
_geom_angle
_geom_angle_site_symmetry_1
_geom_angle_site_symmetry_3
_geom_angle_publ_flag
N1 Sn1 C15 101.84(5) . . ?
N1 Sn1 N2 59.77(4) . . ?
C15 Sn1 N2 107.87(5) . . ?
N1 Sn1 C7 30.33(4) . . ?
C15 Sn1 C7 112.11(5) . . ?
N2 Sn1 C7 30.18(4) . . ?
C7 N1 C1 121.97(12) . . ?
C7 N1 Sn1 91.66(9) . . ?
C1 N1 Sn1 138.80(10) . . ?
N1 C1 C2 111.74(12) . . ?
N1 C1 C6 113.28(13) . . ?
C2 C1 C6 110.33(12) . . ?
N1 C1 H11 107.0 . . ?
C2 C1 H11 107.0 . . ?
C6 C1 H11 107.0 . . ?
C1 C2 C3 111.46(14) . . ?
C1 C2 H2 109.3 . . ?
C3 C2 H2 109.3 . . ?
C1 C2 H1 109.3 . . ?
C3 C2 H1 109.3 . . ?
H2 C2 H1 108.0 . . ?
C4 C3 C2 111.08(15) . . ?
C4 C3 H3 109.4 . . ?
C2 C3 H3 109.4 . . ?
C4 C3 H10 109.4 . . ?
C2 C3 H10 109.4 . . ?
H3 C3 H10 108.0 . . ?
C3 C4 C5 111.16(15) . . ?
C3 C4 H5 109.4 . . ?
C5 C4 H5 109.4 . . ?
C3 C4 H4 109.4 . . ?
C5 C4 H4 109.4 . . ?
H5 C4 H4 108.0 . . ?
C4 C5 C6 110.75(14) . . ?
C4 C5 H6 109.5 . . ?
C6 C5 H6 109.5 . . ?
C4 C5 H7 109.5 . . ?
C6 C5 H7 109.5 . . ?
H6 C5 H7 108.1 . . ?
C5 C6 C1 110.33(14) . . ?
C5 C6 H9 109.6 . . ?
C1 C6 H9 109.6 . . ?
C5 C6 H8 109.6 . . ?
C1 C6 H8 109.6 . . ?
H9 C6 H8 108.1 . . ?
N2 C7 N1 114.58(13) . . ?
N2 C7 Sn1 58.61(7) . . ?
N1 C7 Sn1 58.01(7) . . ?
N2 C7 H23 122.7 . . ?
N1 C7 H23 122.7 . . ?
Sn1 C7 H23 166.5 . . ?
C7 N2 C9 124.12(12) . . ?
C7 N2 Sn1 91.21(9) . . ?
C9 N2 Sn1 137.13(9) . . ?
N2 C9 C14 107.91(12) . . ?
N2 C9 C10 113.78(12) . . ?
C14 C9 C10 110.84(12) . . ?
N2 C9 H22 108.0 . . ?
C14 C9 H22 108.0 . . ?
C10 C9 H22 108.0 . . ?
C11 C10 C9 111.56(12) . . ?
C11 C10 H21 109.3 . . ?
C9 C10 H21 109.3 . . ?
C11 C10 H20 109.3 . . ?
C9 C10 H20 109.3 . . ?
H21 C10 H20 108.0 . . ?
C12 C11 C10 111.11(13) . . ?
C12 C11 H19 109.4 . . ?
C10 C11 H19 109.4 . . ?
C12 C11 H12 109.4 . . ?
C10 C11 H12 109.4 . . ?
H19 C11 H12 108.0 . . ?
C11 C12 C13 110.40(13) . . ?
C11 C12 H18 109.6 . . ?
C13 C12 H18 109.6 . . ?
C11 C12 H17 109.6 . . ?
C13 C12 H17 109.6 . . ?
H18 C12 H17 108.1 . . ?
C14 C13 C12 110.40(12) . . ?
C14 C13 H13 109.6 . . ?
C12 C13 H13 109.6 . . ?
C14 C13 H14 109.6 . . ?
C12 C13 H14 109.6 . . ?
H13 C13 H14 108.1 . . ?
C13 C14 C9 112.12(13) . . ?
C13 C14 H15 109.2 . . ?
C9 C14 H15 109.2 . . ?
C13 C14 H16 109.2 . . ?
C9 C14 H16 109.2 . . ?
H15 C14 H16 107.9 . . ?
C16 C15 C20 117.77(12) . . ?
C16 C15 Sn1 125.49(10) . . ?
C20 C15 Sn1 115.08(10) . . ?
C17 C16 C15 120.42(13) . . ?
C17 C16 C36 117.76(12) . . ?
C15 C16 C36 121.75(12) . . ?
C18 C17 C16 121.01(13) . . ?
C18 C17 H49 119.5 . . ?
C16 C17 H49 119.5 . . ?
C17 C18 C19 119.42(13) . . ?
C17 C18 H48 120.3 . . ?
C19 C18 H48 120.3 . . ?
C18 C19 C20 120.50(13) . . ?
C18 C19 H47 119.7 . . ?
C20 C19 H47 119.7 . . ?
C19 C20 C15 120.87(13) . . ?
C19 C20 C21 119.46(12) . . ?
C15 C20 C21 119.56(12) . . ?
C22 C21 C32 119.13(13) . . ?
C22 C21 C20 121.38(12) . . ?
C32 C21 C20 119.49(12) . . ?
C26 C22 C21 119.37(13) . . ?
C26 C22 C23 119.05(13) . . ?
C21 C22 C23 121.16(12) . . ?
C22 C23 C25 114.54(12) . . ?
C22 C23 C24 108.34(12) . . ?
C25 C23 C24 109.75(12) . . ?
C22 C23 H24 108.0 . . ?
C25 C23 H24 108.0 . . ?
C24 C23 H24 108.0 . . ?
C23 C24 H25 109.5 . . ?
C23 C24 H27 109.5 . . ?
H25 C24 H27 109.5 . . ?
C23 C24 H26 109.5 . . ?
H25 C24 H26 109.5 . . ?
H27 C24 H26 109.5 . . ?
C23 C25 H30 109.5 . . ?
C23 C25 H29 109.5 . . ?
H30 C25 H29 109.5 . . ?
C23 C25 H28 109.5 . . ?
H30 C25 H28 109.5 . . ?
H29 C25 H28 109.5 . . ?
C27 C26 C22 122.06(13) . . ?
C27 C26 H46 119.0 . . ?
C22 C26 H46 119.0 . . ?
C26 C27 C31 117.80(13) . . ?
C26 C27 C28 122.69(13) . . ?
C31 C27 C28 119.41(13) . . ?
C27 C28 C29 113.97(13) . . ?
C27 C28 C30 109.96(13) . . ?
C29 C28 C30 110.95(14) . . ?
C27 C28 H34 107.2 . . ?
C29 C28 H34 107.2 . . ?
C30 C28 H34 107.2 . . ?
C28 C29 H33 109.5 . . ?
C28 C29 H31 109.5 . . ?
H33 C29 H31 109.5 . . ?
C28 C29 H32 109.5 . . ?
H33 C29 H32 109.5 . . ?
H31 C29 H32 109.5 . . ?
C28 C30 H35 109.5 . . ?
C28 C30 H37 109.5 . . ?
H35 C30 H37 109.5 . . ?
C28 C30 H36 109.5 . . ?
H35 C30 H36 109.5 . . ?
H37 C30 H36 109.5 . . ?
C27 C31 C32 122.44(13) . . ?
C27 C31 H45 118.8 . . ?
C32 C31 H45 118.8 . . ?
C31 C32 C21 119.10(13) . . ?
C31 C32 C33 118.67(12) . . ?
C21 C32 C33 122.17(13) . . ?
C32 C33 C34 113.07(13) . . ?
C32 C33 C35 109.73(12) . . ?
C34 C33 C35 110.55(13) . . ?
C32 C33 H44 107.8 . . ?
C34 C33 H44 107.8 . . ?
C35 C33 H44 107.8 . . ?
C33 C34 H39 109.5 . . ?
C33 C34 H38 109.5 . . ?
H39 C34 H38 109.5 . . ?
C33 C34 H40 109.5 . . ?
H39 C34 H40 109.5 . . ?
H38 C34 H40 109.5 . . ?
C33 C35 H41 109.5 . . ?
C33 C35 H42 109.5 . . ?
H41 C35 H42 109.5 . . ?
C33 C35 H43 109.5 . . ?
H41 C35 H43 109.5 . . ?
H42 C35 H43 109.5 . . ?
C37 C36 C41 119.93(13) . . ?
C37 C36 C16 121.18(12) . . ?
C41 C36 C16 118.80(12) . . ?
C38 C37 C36 118.90(13) . . ?
C38 C37 C48 119.65(12) . . ?
C36 C37 C48 121.32(12) . . ?
C39 C38 C37 122.23(13) . . ?
C39 C38 H50 118.9 . . ?
C37 C38 H50 118.9 . . ?
C38 C39 C40 117.88(13) . . ?
C38 C39 C45 119.55(13) . . ?
C40 C39 C45 122.53(13) . . ?
C39 C40 C41 121.93(14) . . ?
C39 C40 H58 119.0 . . ?
C41 C40 H58 119.0 . . ?
C40 C41 C36 119.08(13) . . ?
C40 C41 C42 119.89(13) . . ?
C36 C41 C42 121.00(13) . . ?
C43 C42 C44 111.04(14) . . ?
C43 C42 C41 111.51(16) . . ?
C44 C42 C41 112.20(13) . . ?
C43 C42 H51 107.3 . . ?
C44 C42 H51 107.3 . . ?
C41 C42 H51 107.3 . . ?
C42 C43 H54 109.5 . . ?
C42 C43 H53 109.5 . . ?
H54 C43 H53 109.5 . . ?
C42 C43 H52 109.5 . . ?
H54 C43 H52 109.5 . . ?
H53 C43 H52 109.5 . . ?
C42 C44 H55 109.5 . . ?
C42 C44 H56 109.5 . . ?
H55 C44 H56 109.5 . . ?
C42 C44 H57 109.5 . . ?
H55 C44 H57 109.5 . . ?
H56 C44 H57 109.5 . . ?
C39 C45 C46 113.59(13) . . ?
C39 C45 C47 110.49(13) . . ?
C46 C45 C47 110.73(14) . . ?
C39 C45 H59 107.2 . . ?
C46 C45 H59 107.2 . . ?
C47 C45 H59 107.2 . . ?
C45 C46 H62 109.5 . . ?
C45 C46 H61 109.5 . . ?
H62 C46 H61 109.5 . . ?
C45 C46 H60 109.5 . . ?
H62 C46 H60 109.5 . . ?
H61 C46 H60 109.5 . . ?
C45 C47 H64 109.5 . . ?
C45 C47 H65 109.5 . . ?
H64 C47 H65 109.5 . . ?
C45 C47 H63 109.5 . . ?
H64 C47 H63 109.5 . . ?
H65 C47 H63 109.5 . . ?
C37 C48 C49 113.34(12) . . ?
C37 C48 C50 109.95(12) . . ?
C49 C48 C50 109.78(13) . . ?
C37 C48 H72 107.9 . . ?
C49 C48 H72 107.9 . . ?
C50 C48 H72 107.9 . . ?
C48 C49 H68 109.5 . . ?
C48 C49 H67 109.5 . . ?
H68 C49 H67 109.5 . . ?
C48 C49 H66 109.5 . . ?
H68 C49 H66 109.5 . . ?
H67 C49 H66 109.5 . . ?
C48 C50 H69 109.5 . . ?
C48 C50 H70 109.5 . . ?
H69 C50 H70 109.5 . . ?
C48 C50 H71 109.5 . . ?
H69 C50 H71 109.5 . . ?
H70 C50 H71 109.5 . . ?

loop_
_geom_bond_atom_site_label_1
_geom_bond_atom_site_label_2
_geom_bond_distance
_geom_bond_site_symmetry_2
_geom_bond_publ_flag
Sn1 N1 2.2193(12) . ?
Sn1 C15 2.2332(14) . ?
Sn1 N2 2.2333(12) . ?
Sn1 C7 2.6156(14) . ?
N1 C7 1.3214(19) . ?
N1 C1 1.4656(18) . ?
C1 C2 1.526(2) . ?
C1 C6 1.529(2) . ?
C1 H11 1.0000 . ?
C2 C3 1.530(2) . ?
C2 H2 0.9900 . ?
C2 H1 0.9900 . ?
C3 C4 1.520(3) . ?
C3 H3 0.9900 . ?
C3 H10 0.9900 . ?
C4 C5 1.522(3) . ?
C4 H5 0.9900 . ?
C4 H4 0.9900 . ?
C5 C6 1.526(2) . ?
C5 H6 0.9900 . ?
C5 H7 0.9900 . ?
C6 H9 0.9900 . ?
C6 H8 0.9900 . ?
C7 N2 1.3154(19) . ?
C7 H23 0.9500 . ?
N2 C9 1.4638(18) . ?
C9 C14 1.531(2) . ?
C9 C10 1.531(2) . ?
C9 H22 1.0000 . ?
C10 C11 1.531(2) . ?
C10 H21 0.9900 . ?
C10 H20 0.9900 . ?
C11 C12 1.522(2) . ?
C11 H19 0.9900 . ?
C11 H12 0.9900 . ?
C12 C13 1.526(2) . ?
C12 H18 0.9900 . ?
C12 H17 0.9900 . ?
C13 C14 1.526(2) . ?
C13 H13 0.9900 . ?
C13 H14 0.9900 . ?
C14 H15 0.9900 . ?
C14 H16 0.9900 . ?
C15 C16 1.4100(19) . ?
C15 C20 1.4149(18) . ?
C16 C17 1.399(2) . ?
C16 C36 1.5022(19) . ?
C17 C18 1.385(2) . ?
C17 H49 0.9500 . ?
C18 C19 1.389(2) . ?
C18 H48 0.9500 . ?
C19 C20 1.3955(19) . ?
C19 H47 0.9500 . ?
C20 C21 1.5066(19) . ?
C21 C22 1.411(2) . ?
C21 C32 1.4131(19) . ?
C22 C26 1.399(2) . ?
C22 C23 1.5224(19) . ?
C23 C25 1.528(2) . ?
C23 C24 1.533(2) . ?
C23 H24 1.0000 . ?
C24 H25 0.9800 . ?
C24 H27 0.9800 . ?
C24 H26 0.9800 . ?
C25 H30 0.9800 . ?
C25 H29 0.9800 . ?
C25 H28 0.9800 . ?
C26 C27 1.387(2) . ?
C26 H46 0.9500 . ?
C27 C31 1.390(2) . ?
C27 C28 1.521(2) . ?
C28 C29 1.527(2) . ?
C28 C30 1.527(2) . ?
C28 H34 1.0000 . ?
C29 H33 0.9800 . ?
C29 H31 0.9800 . ?
C29 H32 0.9800 . ?
C30 H35 0.9800 . ?
C30 H37 0.9800 . ?
C30 H36 0.9800 . ?
C31 C32 1.395(2) . ?
C31 H45 0.9500 . ?
C32 C33 1.5241(19) . ?
C33 C34 1.527(2) . ?
C33 C35 1.532(2) . ?
C33 H44 1.0000 . ?
C34 H39 0.9800 . ?
C34 H38 0.9800 . ?
C34 H40 0.9800 . ?
C35 H41 0.9800 . ?
C35 H42 0.9800 . ?
C35 H43 0.9800 . ?
C36 C37 1.4049(19) . ?
C36 C41 1.407(2) . ?
C37 C38 1.397(2) . ?
C37 C48 1.5219(19) . ?
C38 C39 1.390(2) . ?
C38 H50 0.9500 . ?
C39 C40 1.393(2) . ?
C39 C45 1.520(2) . ?
C40 C41 1.397(2) . ?
C40 H58 0.9500 . ?
C41 C42 1.533(2) . ?
C42 C43 1.509(3) . ?
C42 C44 1.519(2) . ?
C42 H51 1.0000 . ?
C43 H54 0.9800 . ?
C43 H53 0.9800 . ?
C43 H52 0.9800 . ?
C44 H55 0.9800 . ?
C44 H56 0.9800 . ?
C44 H57 0.9800 . ?
C45 C46 1.521(2) . ?
C45 C47 1.530(2) . ?
C45 H59 1.0000 . ?
C46 H62 0.9800 . ?
C46 H61 0.9800 . ?
C46 H60 0.9800 . ?
C47 H64 0.9800 . ?
C47 H65 0.9800 . ?
C47 H63 0.9800 . ?
C48 C49 1.525(2) . ?
C48 C50 1.528(2) . ?
C48 H72 1.0000 . ?
C49 H68 0.9800 . ?
C49 H67 0.9800 . ?
C49 H66 0.9800 . ?
C50 H69 0.9800 . ?
C50 H70 0.9800 . ?
C50 H71 0.9800 . ?

loop_
_geom_torsion_atom_site_label_1
_geom_torsion_atom_site_label_2
_geom_torsion_atom_site_label_3
_geom_torsion_atom_site_label_4
_geom_torsion
_geom_torsion_site_symmetry_1
_geom_torsion_site_symmetry_2
_geom_torsion_site_symmetry_3
_geom_torsion_site_symmetry_4
_geom_torsion_publ_flag
C7 N1 C1 C2 -80.59(17) . . . . ?
Sn1 N1 C1 C2 59.32(18) . . . . ?
C7 N1 C1 C6 44.76(19) . . . . ?
Sn1 N1 C1 C6 -175.34(11) . . . . ?
N1 C1 C2 C3 -176.90(13) . . . . ?
C6 C1 C2 C3 56.13(18) . . . . ?
C1 C2 C3 C4 -54.9(2) . . . . ?
C2 C3 C4 C5 55.1(2) . . . . ?
C3 C4 C5 C6 -56.9(2) . . . . ?
C4 C5 C6 C1 58.03(19) . . . . ?
N1 C1 C6 C5 176.39(13) . . . . ?
C2 C1 C6 C5 -57.50(17) . . . . ?
C1 N1 C7 N2 170.91(13) . . . . ?
Sn1 N1 C7 N2 16.02(13) . . . . ?
C1 N1 C7 Sn1 154.89(15) . . . . ?
N1 C7 N2 C9 -170.04(13) . . . . ?
Sn1 C7 N2 C9 -154.12(15) . . . . ?
N1 C7 N2 Sn1 -15.92(13) . . . . ?
C7 N2 C9 C14 128.94(15) . . . . ?
Sn1 N2 C9 C14 -11.16(19) . . . . ?
C7 N2 C9 C10 5.5(2) . . . . ?
Sn1 N2 C9 C10 -134.60(12) . . . . ?
N2 C9 C10 C11 175.11(13) . . . . ?
C14 C9 C10 C11 53.28(17) . . . . ?
C9 C10 C11 C12 -55.75(17) . . . . ?
C10 C11 C12 C13 57.73(17) . . . . ?
C11 C12 C13 C14 -57.72(18) . . . . ?
C12 C13 C14 C9 56.35(18) . . . . ?
N2 C9 C14 C13 -179.20(12) . . . . ?
C10 C9 C14 C13 -53.99(17) . . . . ?
C20 C15 C16 C17 -0.92(19) . . . . ?
Sn1 C15 C16 C17 163.58(10) . . . . ?
C20 C15 C16 C36 175.96(12) . . . . ?
Sn1 C15 C16 C36 -19.54(18) . . . . ?
C15 C16 C17 C18 0.2(2) . . . . ?
C36 C16 C17 C18 -176.81(13) . . . . ?
C16 C17 C18 C19 0.8(2) . . . . ?
C17 C18 C19 C20 -1.0(2) . . . . ?
C18 C19 C20 C15 0.3(2) . . . . ?
C18 C19 C20 C21 176.49(13) . . . . ?
C16 C15 C20 C19 0.7(2) . . . . ?
Sn1 C15 C20 C19 -165.42(10) . . . . ?
C16 C15 C20 C21 -175.51(12) . . . . ?
Sn1 C15 C20 C21 18.39(16) . . . . ?
C19 C20 C21 C22 104.90(16) . . . . ?
C15 C20 C21 C22 -78.86(17) . . . . ?
C19 C20 C21 C32 -75.22(17) . . . . ?
C15 C20 C21 C32 101.03(16) . . . . ?
C32 C21 C22 C26 -3.5(2) . . . . ?
C20 C21 C22 C26 176.33(13) . . . . ?
C32 C21 C22 C23 168.98(12) . . . . ?
C20 C21 C22 C23 -11.1(2) . . . . ?
C26 C22 C23 C25 -37.87(18) . . . . ?
C21 C22 C23 C25 149.58(13) . . . . ?
C26 C22 C23 C24 85.01(16) . . . . ?
C21 C22 C23 C24 -87.55(16) . . . . ?
C21 C22 C26 C27 1.7(2) . . . . ?
C23 C22 C26 C27 -170.95(13) . . . . ?
C22 C26 C27 C31 1.0(2) . . . . ?
C22 C26 C27 C28 177.41(14) . . . . ?
C26 C27 C28 C29 28.3(2) . . . . ?
C31 C27 C28 C29 -155.40(15) . . . . ?
C26 C27 C28 C30 -97.03(17) . . . . ?
C31 C27 C28 C30 79.30(17) . . . . ?
C26 C27 C31 C32 -2.0(2) . . . . ?
C28 C27 C31 C32 -178.50(14) . . . . ?
C27 C31 C32 C21 0.2(2) . . . . ?
C27 C31 C32 C33 177.39(14) . . . . ?
C22 C21 C32 C31 2.6(2) . . . . ?
C20 C21 C32 C31 -177.26(13) . . . . ?
C22 C21 C32 C33 -174.50(13) . . . . ?
C20 C21 C32 C33 5.6(2) . . . . ?
C31 C32 C33 C34 59.96(18) . . . . ?
C21 C32 C33 C34 -122.90(15) . . . . ?
C31 C32 C33 C35 -63.97(18) . . . . ?
C21 C32 C33 C35 113.17(15) . . . . ?
C17 C16 C36 C37 -88.69(17) . . . . ?
C15 C16 C36 C37 94.34(17) . . . . ?
C17 C16 C36 C41 87.78(17) . . . . ?
C15 C16 C36 C41 -89.18(17) . . . . ?
C41 C36 C37 C38 2.3(2) . . . . ?
C16 C36 C37 C38 178.69(13) . . . . ?
C41 C36 C37 C48 -173.52(14) . . . . ?
C16 C36 C37 C48 2.9(2) . . . . ?
C36 C37 C38 C39 -0.5(2) . . . . ?
C48 C37 C38 C39 175.35(13) . . . . ?
C37 C38 C39 C40 -1.0(2) . . . . ?
C37 C38 C39 C45 -178.64(14) . . . . ?
C38 C39 C40 C41 0.8(2) . . . . ?
C45 C39 C40 C41 178.33(15) . . . . ?
C39 C40 C41 C36 1.0(2) . . . . ?
C39 C40 C41 C42 -176.75(15) . . . . ?
C37 C36 C41 C40 -2.5(2) . . . . ?
C16 C36 C41 C40 -178.99(14) . . . . ?
C37 C36 C41 C42 175.21(15) . . . . ?
C16 C36 C41 C42 -1.3(2) . . . . ?
C40 C41 C42 C43 -79.6(2) . . . . ?
C36 C41 C42 C43 102.75(19) . . . . ?
C40 C41 C42 C44 45.7(2) . . . . ?
C36 C41 C42 C44 -131.97(16) . . . . ?
C38 C39 C45 C46 -146.34(15) . . . . ?
C40 C39 C45 C46 36.1(2) . . . . ?
C38 C39 C45 C47 88.52(18) . . . . ?
C40 C39 C45 C47 -88.99(18) . . . . ?
C38 C37 C48 C49 47.28(19) . . . . ?
C36 C37 C48 C49 -136.98(15) . . . . ?
C38 C37 C48 C50 -76.00(17) . . . . ?
C36 C37 C48 C50 99.74(16) . . . . ?
